data_1561816
loop_
_publ_author_name
'Gurzhiy, Vladislav V.'
'Kovrugin, Vadim M.'
'Tyumentseva, Olga S.'
'Mikhaylenko, Pavel A.'
'Krivovichev, Sergey V.'
'Tananaev, Ivan G.'

_publ_section_title
;
 Topologically and geometrically flexible structural units in seven new
 organically templated uranyl selenates and selenite--selenates
;
_journal_name_full 'Journal of Solid State Chemistry'
_journal_page_first 32
_journal_page_last 40
_journal_paper_doi 10.1016/j.jssc.2015.04.040
_journal_volume 229
_journal_year 2015
_chemical_formula_moiety 'O33.86 Se6 U4, 0.5(O2), 0.5(N2 O6), 2(C4 H15 N3)'
_chemical_formula_sum 'C8 H30 N7 O37.86 Se6 U4'
_chemical_formula_weight 2256.03
_space_group_crystal_system monoclinic
_space_group_IT_number 14
_space_group_name_Hall '-P 2ybc'
_space_group_name_H-M_alt 'P 1 21/c 1'
_atom_sites_solution_hydrogens geom
_cell_angle_alpha 90
_cell_angle_beta 98.0190(10)
_cell_angle_gamma 90
_cell_formula_units_Z 2
_cell_length_a 11.1679(4)
_cell_length_b 10.9040(4)
_cell_length_c 17.9913(6)
_cell_measurement_reflns_used 6752
_cell_measurement_temperature 210(2)
_cell_measurement_theta_max 31.46
_cell_measurement_theta_min 2.62
_cell_volume 2169.46(13)
_computing_molecular_graphics 'Olex2 (Dolomanov et al., 2009)'
_computing_publication_material 'Olex2 (Dolomanov et al., 2009)'
_computing_structure_refinement 'ShelXL (Sheldrick, 2008)'
_diffrn_ambient_temperature 210(2)
_diffrn_measured_fraction_theta_full 0.999
_diffrn_measured_fraction_theta_max 0.999
_diffrn_radiation_type MoK\a
_diffrn_radiation_wavelength 0.71073
_diffrn_reflns_av_R_equivalents 0.0723
_diffrn_reflns_av_unetI/netI 0.0574
_diffrn_reflns_Laue_measured_fraction_full 0.999
_diffrn_reflns_Laue_measured_fraction_max 0.999
_diffrn_reflns_limit_h_max 14
_diffrn_reflns_limit_h_min -14
_diffrn_reflns_limit_k_max 14
_diffrn_reflns_limit_k_min -14
_diffrn_reflns_limit_l_max 23
_diffrn_reflns_limit_l_min -23
_diffrn_reflns_number 23671
_diffrn_reflns_point_group_measured_fraction_full 0.999
_diffrn_reflns_point_group_measured_fraction_max 0.999
_diffrn_reflns_theta_full 25.242
_diffrn_reflns_theta_max 27.498
_diffrn_reflns_theta_min 2.190
_exptl_absorpt_coefficient_mu 20.036
_exptl_absorpt_correction_T_max 0.3937
_exptl_absorpt_correction_T_min 0.1512
_exptl_absorpt_correction_type multi-scan
_exptl_absorpt_process_details 'Bruker SADABS'
_exptl_crystal_colour yellow
_exptl_crystal_density_diffrn 3.457
_exptl_crystal_description plate
_exptl_crystal_F_000 2004
_exptl_crystal_size_max 0.23
_exptl_crystal_size_mid 0.19
_exptl_crystal_size_min 0.08
_refine_diff_density_max 2.824
_refine_diff_density_min -1.997
_refine_diff_density_rms 0.249
_refine_ls_extinction_coef .
_refine_ls_extinction_method none
_refine_ls_goodness_of_fit_ref 0.964
_refine_ls_hydrogen_treatment constr
_refine_ls_matrix_type full
_refine_ls_number_parameters 294
_refine_ls_number_reflns 4988
_refine_ls_number_restraints 6
_refine_ls_restrained_S_all 1.034
_refine_ls_R_factor_all 0.0485
_refine_ls_R_factor_gt 0.0330
_refine_ls_shift/su_max 0.000
_refine_ls_shift/su_mean 0.000
_refine_ls_structure_factor_coef Fsqd
_refine_ls_weighting_details 'w=1/[\s^2^(Fo^2^)+(0.0385P)^2^] where P=(Fo^2^+2Fc^2^)/3'
_refine_ls_weighting_scheme calc
_refine_ls_wR_factor_gt 0.0735
_refine_ls_wR_factor_ref 0.0771
_reflns_Friedel_coverage 0.000
_reflns_Friedel_fraction_full .
_reflns_Friedel_fraction_max .
_reflns_number_gt 3855
_reflns_number_total 4988
_reflns_threshold_expression 'I > 2\s(I)'
_cod_data_source_file CompIII_last.cif
_cod_data_source_block Compound_III
_cod_database_code 1561816
_shelx_space_group_comment
;
The symmetry employed for this shelxl refinement is uniquely defined
by the following loop, which should always be used as a source of
symmetry information in preference to the above space-group names.
They are only intended as comments.
;
_olex2_refinement_description
;
1. Fixed Uiso
 At 1.2 times of:
  All C(H,H) groups, All N(H,H) groups, All N(H,H,H) groups
2. Restrained distances
 O19-N4
 1.25 with sigma of 0.02
 O21-N4 = O20-N4
 1.25 with sigma of 0.02
 Se3A-O7_$1 = Se3A-O3
 1.9 with sigma of 0.02
 Se3A-O12
 1.4 with sigma of 0.02
3. Uiso/Uaniso restraints and constraints
Uanis(O20) = Uanis(O21) = Uanis(O19) = Uanis(N4)
Uanis(Se3) = Uanis(Se3A)
4. Others
 Sof(Se3A)=1-FVAR(1)
 Sof(Se3)=Sof(O16)=FVAR(1)
 Fixed Sof: O18(0.5) O19(0.5) O20(0.5) O21(0.5) N4(0.5)
5.a Secondary CH2 refined with everything fixed:
 N1(H1A,H1B)
5.b Secondary CH2 refined with riding coordinates:
 C1(H1C,H1D), C2(H2C,H2D), C3(H3D,H3E), C4(H4A,H4B)
5.c X=CH2 refined with riding coordinates:
 N2(H2A,H2B)
5.d Idealised Me refined as rotating group:
 N3(H3A,H3B,H3C)
;

loop_
_space_group_symop_operation_xyz
'x, y, z'
'-x, y+1/2, -z+1/2'
'-x, -y, -z'
'x, -y-1/2, z-1/2'

loop_
_atom_site_label
_atom_site_type_symbol
_atom_site_fract_x
_atom_site_fract_y
_atom_site_fract_z
_atom_site_U_iso_or_equiv
_atom_site_adp_type
_atom_site_occupancy
_atom_site_site_symmetry_order
_atom_site_calc_flag
_atom_site_refinement_flags_posn
_atom_site_refinement_flags_adp
_atom_site_refinement_flags_occupancy
_atom_site_disorder_assembly
_atom_site_disorder_group
U1 U 0.10324(3) 0.39385(2) 0.29311(2) 0.02073(8) Uani 1 1 d . . . . .
U2 U 0.38559(3) -0.01863(2) 0.24854(2) 0.02628(9) Uani 1 1 d . . . . .
Se1 Se 0.12827(7) 0.05724(6) 0.34937(5) 0.02316(17) Uani 1 1 d . . . . .
Se2 Se 0.41749(7) 0.28077(6) 0.35103(5) 0.02539(18) Uani 1 1 d . . . . .
Se3 Se 0.17852(7) 0.72173(7) 0.27527(5) 0.0235(2) Uani 0.9305(18) 1 d . . P A 1
Se3A Se 0.1965(9) 0.7076(8) 0.2221(7) 0.0235(2) Uani 0.0695(18) 1 d D . P A 2
O1 O 0.0741(5) 0.4611(5) 0.3779(3) 0.0321(13) Uani 1 1 d . . . . .
O2 O 0.1307(5) 0.3265(5) 0.2093(3) 0.0313(13) Uani 1 1 d . . . . .
O3 O 0.1976(5) 0.5742(5) 0.2575(4) 0.0355(15) Uani 1 1 d D . . . .
O4 O 0.1422(5) 0.2066(4) 0.3608(3) 0.0284(13) Uani 1 1 d . . . . .
O5 O 0.0466(5) 0.0279(5) 0.2688(4) 0.0358(15) Uani 1 1 d . . . . .
O6 O 0.3121(5) 0.3888(5) 0.3438(4) 0.0334(14) Uani 1 1 d . . . . .
O7 O -0.0830(5) 0.2870(5) 0.2921(4) 0.0357(15) Uani 1 1 d D . . . .
O8 O 0.2630(5) 0.0137(5) 0.1795(4) 0.0348(14) Uani 1 1 d . . . . .
O9 O 0.5121(6) -0.0514(5) 0.3162(4) 0.0435(17) Uani 1 1 d . . . . .
O10 O 0.3871(6) 0.1920(5) 0.2768(4) 0.0376(15) Uani 1 1 d . . . . .
O11 O 0.5441(5) 0.3542(5) 0.3419(4) 0.0363(15) Uani 1 1 d . . . . .
O12 O 0.3124(5) 0.7805(5) 0.2697(4) 0.0360(15) Uani 1 1 d D . . . .
O13 O 0.2632(5) -0.0013(5) 0.3481(4) 0.0348(15) Uani 1 1 d . . . . .
O14 O 0.5197(6) 0.1009(5) 0.1767(4) 0.0477(18) Uani 1 1 d . . . . .
O15 O 0.4359(8) 0.2105(7) 0.4284(5) 0.076(3) Uani 1 1 d . . . . .
O16 O 0.1362(6) 0.7426(6) 0.3557(4) 0.0394(16) Uani 0.9305(18) 1 d . . P . .
O17 O 0.0694(7) 0.0058(5) 0.4203(4) 0.0452(17) Uani 1 1 d . . . . .
O18 O 0.436(2) 0.4871(15) 0.0230(10) 0.084(6) Uani 0.5 1 d . . P . .
O19 O 0.702(2) -0.0132(19) -0.0200(11) 0.096(4) Uani 0.5 1 d D . P . .
O20 O 0.519(2) -0.077(2) -0.0161(11) 0.096(4) Uani 0.5 1 d D . P . .
O21 O 0.579(2) 0.086(2) 0.0306(11) 0.096(4) Uani 0.5 1 d D . P . .
N1 N 1.0007(11) 0.2863(8) 0.0167(6) 0.073(3) Uani 1 1 d . . . . .
H1A H 1.0226 0.3448 -0.0197 0.087 Uiso 1 1 calc . . . . .
H1B H 0.9723 0.3318 0.0572 0.087 Uiso 1 1 calc . . . . .
N2 N 1.3228(11) 0.2607(11) 0.0941(9) 0.118(6) Uani 1 1 d . . . . .
H2A H 1.3238 0.1867 0.1108 0.142 Uiso 1 1 calc R . . . .
H2B H 1.3872 0.3048 0.1016 0.142 Uiso 1 1 calc R . . . .
N3 N 0.7137(12) 0.2947(14) 0.0091(7) 0.116(5) Uani 1 1 d . . . . .
H3A H 0.6699 0.3620 -0.0023 0.139 Uiso 1 1 calc GR . . . .
H3B H 0.7585 0.3041 0.0537 0.139 Uiso 1 1 calc GR . . . .
H3C H 0.6646 0.2307 0.0107 0.139 Uiso 1 1 calc GR . . . .
N4 N 0.601(2) -0.003(2) -0.0060(14) 0.096(4) Uani 0.5 1 d D . P . .
C1 C 0.9016(14) 0.2050(12) -0.0198(8) 0.080(4) Uani 1 1 d . . . . .
H1C H 0.9296 0.1616 -0.0611 0.096 Uiso 1 1 calc R . . . .
H1D H 0.8824 0.1445 0.0163 0.096 Uiso 1 1 calc R . . . .
C2 C 1.1089(12) 0.2125(13) 0.0471(8) 0.077(4) Uani 1 1 d . . . . .
H2C H 1.1230 0.1468 0.0130 0.092 Uiso 1 1 calc R . . . .
H2D H 1.1003 0.1779 0.0957 0.092 Uiso 1 1 calc R . . . .
C3 C 1.2139(17) 0.3103(15) 0.0536(9) 0.099(5) Uani 1 1 d . . . . .
H3D H 1.2283 0.3347 0.0038 0.118 Uiso 1 1 calc R . . . .
H3E H 1.1900 0.3825 0.0794 0.118 Uiso 1 1 calc R . . . .
C4 C 0.7923(16) 0.2736(16) -0.0479(9) 0.095(5) Uani 1 1 d . . . . .
H4A H 0.8153 0.3521 -0.0669 0.114 Uiso 1 1 calc R . . . .
H4B H 0.7476 0.2288 -0.0894 0.114 Uiso 1 1 calc R . . . .

loop_
_atom_site_aniso_label
_atom_site_aniso_U_11
_atom_site_aniso_U_22
_atom_site_aniso_U_33
_atom_site_aniso_U_23
_atom_site_aniso_U_13
_atom_site_aniso_U_12
U1 0.01925(15) 0.01593(13) 0.02704(17) 0.00162(11) 0.00330(12) -0.00138(10)
U2 0.01735(16) 0.01776(13) 0.0438(2) 0.00025(12) 0.00468(13) -0.00099(10)
Se1 0.0242(4) 0.0173(3) 0.0287(4) 0.0007(3) 0.0059(3) -0.0033(3)
Se2 0.0228(4) 0.0185(3) 0.0350(5) 0.0041(3) 0.0044(3) 0.0012(3)
Se3 0.0188(4) 0.0165(3) 0.0356(6) 0.0033(3) 0.0059(4) -0.0010(3)
Se3A 0.0188(4) 0.0165(3) 0.0356(6) 0.0033(3) 0.0059(4) -0.0010(3)
O1 0.028(3) 0.031(3) 0.038(4) -0.002(3) 0.007(3) 0.000(2)
O2 0.030(3) 0.025(3) 0.038(4) -0.004(2) 0.003(3) 0.002(2)
O3 0.027(3) 0.021(3) 0.061(4) 0.004(3) 0.013(3) 0.000(2)
O4 0.037(3) 0.015(2) 0.032(3) -0.001(2) -0.003(3) -0.001(2)
O5 0.031(3) 0.029(3) 0.044(4) -0.016(3) -0.002(3) -0.002(2)
O6 0.022(3) 0.026(3) 0.052(4) -0.011(3) 0.005(3) 0.002(2)
O7 0.028(3) 0.025(3) 0.053(4) -0.001(3) 0.004(3) -0.006(2)
O8 0.023(3) 0.036(3) 0.046(4) 0.012(3) 0.007(3) 0.006(2)
O9 0.029(4) 0.036(3) 0.062(5) 0.004(3) -0.005(3) 0.004(3)
O10 0.046(4) 0.017(3) 0.051(4) 0.003(3) 0.012(3) -0.002(2)
O11 0.022(3) 0.031(3) 0.055(4) 0.010(3) 0.004(3) -0.001(2)
O12 0.023(3) 0.020(3) 0.067(5) 0.002(3) 0.013(3) -0.004(2)
O13 0.024(3) 0.031(3) 0.048(4) 0.008(3) 0.001(3) 0.003(2)
O14 0.046(4) 0.039(3) 0.064(5) -0.017(3) 0.031(4) -0.020(3)
O15 0.075(6) 0.068(5) 0.084(7) 0.025(5) 0.009(5) -0.012(4)
O16 0.040(4) 0.043(4) 0.037(4) -0.003(3) 0.011(3) -0.004(3)
O17 0.065(5) 0.031(3) 0.046(4) 0.005(3) 0.031(4) -0.003(3)
O18 0.135(19) 0.068(11) 0.038(10) 0.006(8) -0.026(10) -0.021(11)
O19 0.126(13) 0.113(9) 0.050(6) 0.012(6) 0.018(8) -0.002(9)
O20 0.126(13) 0.113(9) 0.050(6) 0.012(6) 0.018(8) -0.002(9)
O21 0.126(13) 0.113(9) 0.050(6) 0.012(6) 0.018(8) -0.002(9)
N1 0.097(9) 0.044(5) 0.091(8) -0.008(5) 0.064(7) 0.003(5)
N2 0.070(9) 0.073(8) 0.198(17) 0.032(9) -0.025(10) -0.008(7)
N3 0.086(10) 0.206(16) 0.052(8) -0.006(9) -0.004(7) -0.006(10)
N4 0.126(13) 0.113(9) 0.050(6) 0.012(6) 0.018(8) -0.002(9)
C1 0.097(12) 0.079(9) 0.064(9) -0.016(7) 0.016(8) 0.010(8)
C2 0.070(9) 0.090(10) 0.065(9) -0.029(7) -0.008(7) 0.003(8)
C3 0.134(16) 0.108(12) 0.057(10) 0.007(8) 0.027(9) 0.012(11)
C4 0.104(13) 0.117(13) 0.065(10) -0.002(9) 0.014(9) 0.005(10)

loop_
_atom_type_symbol
_atom_type_description
_atom_type_scat_dispersion_real
_atom_type_scat_dispersion_imag
_atom_type_scat_source
C C 0.0033 0.0016 'International Tables Vol C Tables 4.2.6.8 and 6.1.1.4'
H H 0.0000 0.0000 'International Tables Vol C Tables 4.2.6.8 and 6.1.1.4'
N N 0.0061 0.0033 'International Tables Vol C Tables 4.2.6.8 and 6.1.1.4'
O O 0.0106 0.0060 'International Tables Vol C Tables 4.2.6.8 and 6.1.1.4'
Se Se -0.0929 2.2259 'International Tables Vol C Tables 4.2.6.8 and 6.1.1.4'
U U -9.6767 9.6646 'International Tables Vol C Tables 4.2.6.8 and 6.1.1.4'

loop_
_geom_angle_atom_site_label_1
_geom_angle_atom_site_label_2
_geom_angle_atom_site_label_3
_geom_angle
_geom_angle_site_symmetry_1
_geom_angle_site_symmetry_3
O1 U1 O3 91.8(2) . .
O1 U1 O4 87.5(2) . .
O1 U1 O5 86.9(2) . 2
O1 U1 O6 88.1(2) . .
O1 U1 O7 86.8(2) . .
O2 U1 O1 179.4(3) . .
O2 U1 O3 88.7(2) . .
O2 U1 O4 92.3(2) . .
O2 U1 O5 92.9(2) . 2
O2 U1 O6 92.3(2) . .
O2 U1 O7 92.7(2) . .
O3 U1 O4 142.6(2) . .
O3 U1 O5 70.9(2) . 2
O3 U1 O6 70.9(2) . .
O3 U1 O7 145.9(2) . .
O5 U1 O4 146.2(2) 2 .
O5 U1 O6 141.28(19) 2 .
O5 U1 O7 74.96(19) 2 .
O6 U1 O4 71.71(19) . .
O7 U1 O4 71.5(2) . .
O7 U1 O6 143.0(2) . .
O8 U2 O9 178.3(3) . .
O8 U2 O10 86.4(2) . .
O8 U2 O11 86.0(3) . 2_645
O8 U2 O12 92.7(2) . 1_545
O8 U2 O13 92.5(3) . .
O8 U2 O14 89.6(3) . .
O9 U2 O10 93.9(3) . .
O9 U2 O11 92.6(3) . 2_645
O9 U2 O12 87.9(2) . 1_545
O9 U2 O13 89.2(3) . .
O9 U2 O14 89.0(3) . .
O10 U2 O11 137.0(2) . 2_645
O10 U2 O12 148.6(2) . 1_545
O10 U2 O13 75.5(2) . .
O10 U2 O14 67.2(2) . .
O11 U2 O12 74.0(2) 2_645 1_545
O11 U2 O13 147.06(19) 2_645 .
O11 U2 O14 70.4(2) 2_645 .
O12 U2 O13 73.2(2) 1_545 .
O12 U2 O14 144.1(2) 1_545 .
O13 U2 O14 142.49(19) . .
O5 Se1 O4 109.6(3) . .
O5 Se1 O13 108.2(3) . .
O13 Se1 O4 108.4(3) . .
O17 Se1 O4 106.7(3) . .
O17 Se1 O5 113.3(4) . .
O17 Se1 O13 110.6(3) . .
O10 Se2 O6 106.9(3) . .
O10 Se2 O11 106.7(3) . .
O11 Se2 O6 104.8(3) . .
O15 Se2 O6 114.7(4) . .
O15 Se2 O10 114.6(4) . .
O15 Se2 O11 108.3(4) . .
O3 Se3 O7 111.2(3) . 2
O12 Se3 O3 102.9(3) . .
O12 Se3 O7 106.6(3) . 2
O16 Se3 O3 112.0(3) . .
O16 Se3 O7 111.0(3) . 2
O16 Se3 O12 112.7(3) . .
O3 Se3A O12 105.7(6) . .
O7 Se3A O3 123.1(7) 2 .
O7 Se3A O12 112.7(6) 2 .
Se3 O3 U1 132.9(3) . .
Se3A O3 U1 153.3(5) . .
Se1 O4 U1 140.9(3) . .
Se1 O5 U1 143.6(4) . 2_545
Se2 O6 U1 133.8(3) . .
Se3 O7 U1 133.4(4) 2_545 .
Se3A O7 U1 169.2(6) 2_545 .
Se2 O10 U2 138.1(3) . .
Se2 O11 U2 136.5(3) . 2_655
Se3 O12 U2 134.6(3) . 1_565
Se3A O12 U2 128.3(5) . 1_565
Se1 O13 U2 131.2(3) . .
O21 O20 N4 143(3) 3_655 .
O21 O20 N4 45.4(15) 3_655 3_655
N4 O20 N4 103(2) . 3_655
O20 O21 N4 94(2) 3_655 .
H1A N1 H1B 108.1 . .
C1 N1 H1A 109.5 . .
C1 N1 H1B 109.5 . .
C2 N1 H1A 109.5 . .
C2 N1 H1B 109.5 . .
C2 N1 C1 110.7(9) . .
H2A N2 H2B 120.0 . .
C3 N2 H2A 120.0 . .
C3 N2 H2B 120.0 . .
H3A N3 H3B 109.5 . .
H3A N3 H3C 109.5 . .
H3B N3 H3C 109.5 . .
C4 N3 H3A 109.5 . .
C4 N3 H3B 109.5 . .
C4 N3 H3C 109.5 . .
O19 N4 O20 154(3) . 3_655
O19 N4 O20 128(3) . .
O19 N4 O21 118(3) . .
O20 N4 O20 77(2) . 3_655
O21 N4 O20 114(3) . .
O21 N4 O20 40.1(14) . 3_655
N1 C1 H1C 109.1 . .
N1 C1 H1D 109.1 . .
H1C C1 H1D 107.9 . .
C4 C1 N1 112.3(12) . .
C4 C1 H1C 109.1 . .
C4 C1 H1D 109.1 . .
N1 C2 H2C 111.2 . .
N1 C2 H2D 111.2 . .
N1 C2 C3 102.6(12) . .
H2C C2 H2D 109.2 . .
C3 C2 H2C 111.2 . .
C3 C2 H2D 111.2 . .
N2 C3 C2 110.6(13) . .
N2 C3 H3D 109.5 . .
N2 C3 H3E 109.5 . .
C2 C3 H3D 109.5 . .
C2 C3 H3E 109.5 . .
H3D C3 H3E 108.1 . .
N3 C4 C1 113.2(14) . .
N3 C4 H4A 108.9 . .
N3 C4 H4B 108.9 . .
C1 C4 H4A 108.9 . .
C1 C4 H4B 108.9 . .
H4A C4 H4B 107.8 . .

loop_
_geom_bond_atom_site_label_1
_geom_bond_atom_site_label_2
_geom_bond_distance
_geom_bond_site_symmetry_2
U1 O1 1.763(6) .
U1 O2 1.743(6) .
U1 O3 2.362(5) .
U1 O4 2.386(5) .
U1 O5 2.379(5) 2
U1 O6 2.384(6) .
U1 O7 2.381(6) .
U2 O8 1.752(6) .
U2 O9 1.767(6) .
U2 O10 2.352(5) .
U2 O11 2.355(6) 2_645
U2 O12 2.387(5) 1_545
U2 O13 2.407(7) .
U2 O14 2.481(6) .
Se1 O4 1.646(5) .
Se1 O5 1.633(6) .
Se1 O13 1.640(6) .
Se1 O17 1.616(6) .
Se2 O6 1.657(5) .
Se2 O10 1.646(6) .
Se2 O11 1.653(6) .
Se2 O15 1.577(8) .
Se3 O3 1.660(5) .
Se3 O7 1.660(6) 2
Se3 O12 1.643(6) .
Se3 O16 1.600(7) .
Se3A O3 1.587(10) .
Se3A O7 1.528(10) 2
Se3A O12 1.653(11) .
O5 U1 2.379(5) 2_545
O7 Se3 1.660(6) 2_545
O7 Se3A 1.528(10) 2_545
O11 U2 2.355(6) 2_655
O12 U2 2.387(5) 1_565
O18 O18 1.76(4) 3_665
O19 N4 1.192(18) .
O20 O21 1.10(3) 3_655
O20 N4 1.218(17) .
O20 N4 1.70(3) 3_655
O21 O20 1.10(3) 3_655
O21 N4 1.214(18) .
N1 H1A 0.9700 .
N1 H1B 0.9700 .
N1 C1 1.496(17) .
N1 C2 1.491(16) .
N2 H2A 0.8600 .
N2 H2B 0.8600 .
N2 C3 1.434(19) .
N3 H3A 0.8900 .
N3 H3B 0.8900 .
N3 H3C 0.8900 .
N3 C4 1.458(19) .
N4 O20 1.70(3) 3_655
C1 H1C 0.9700 .
C1 H1D 0.9700 .
C1 C4 1.46(2) .
C2 H2C 0.9700 .
C2 H2D 0.9700 .
C2 C3 1.58(2) .
C3 H3D 0.9700 .
C3 H3E 0.9700 .
C4 H4A 0.9700 .
C4 H4B 0.9700 .

loop_
_geom_torsion_atom_site_label_1
_geom_torsion_atom_site_label_2
_geom_torsion_atom_site_label_3
_geom_torsion_atom_site_label_4
_geom_torsion
_geom_torsion_site_symmetry_1
_geom_torsion_site_symmetry_2
_geom_torsion_site_symmetry_3
_geom_torsion_site_symmetry_4
O3 Se3 O12 U2 158.6(5) . . . 1_565
O3 Se3 O12 Se3A 61.6(6) . . . .
O3 Se3A O12 U2 175.6(5) . . . 1_565
O3 Se3A O12 Se3 -68.6(7) . . . .
O4 Se1 O5 U1 -142.7(5) . . . 2_545
O4 Se1 O13 U2 -82.6(4) . . . .
O5 Se1 O4 U1 -10.0(6) . . . .
O5 Se1 O13 U2 36.2(5) . . . .
O6 Se2 O10 U2 -138.3(5) . . . .
O6 Se2 O11 U2 -57.6(5) . . . 2_655
O7 Se3 O3 U1 -93.6(5) 2 . . .
O7 Se3 O3 Se3A 49.0(6) 2 . . .
O7 Se3 O12 U2 41.4(6) 2 . . 1_565
O7 Se3 O12 Se3A -55.6(6) 2 . . .
O7 Se3A O3 U1 16(2) 2 . . .
O7 Se3A O3 Se3 -65.8(9) 2 . . .
O7 Se3A O12 U2 -47.3(11) 2 . . 1_565
O7 Se3A O12 Se3 68.6(8) 2 . . .
O10 Se2 O6 U1 33.1(5) . . . .
O10 Se2 O11 U2 55.6(5) . . . 2_655
O11 Se2 O6 U1 146.1(5) . . . .
O11 Se2 O10 U2 109.9(5) . . . .
O12 Se3 O3 U1 152.6(4) . . . .
O12 Se3 O3 Se3A -64.9(6) . . . .
O12 Se3A O3 U1 147.5(9) . . . .
O12 Se3A O3 Se3 65.6(7) . . . .
O13 Se1 O4 U1 107.8(5) . . . .
O13 Se1 O5 U1 99.3(6) . . . 2_545
O15 Se2 O6 U1 -95.2(6) . . . .
O15 Se2 O10 U2 -10.0(7) . . . .
O15 Se2 O11 U2 179.5(5) . . . 2_655
O16 Se3 O3 U1 31.3(6) . . . .
O16 Se3 O3 Se3A 173.8(6) . . . .
O16 Se3 O12 U2 -80.6(6) . . . 1_565
O16 Se3 O12 Se3A -177.6(6) . . . .
O17 Se1 O4 U1 -133.0(5) . . . .
O17 Se1 O5 U1 -23.7(6) . . . 2_545
O17 Se1 O13 U2 160.8(4) . . . .
O20 O21 N4 O19 164(2) 3_655 . . .
O20 O21 N4 O20 -24(4) 3_655 . . .
O21 O20 N4 O19 -146(4) 3_655 . . .
O21 O20 N4 O20 27(4) 3_655 . . 3_655
O21 O20 N4 O21 43(6) 3_655 . . .
N1 C1 C4 N3 -85.2(18) . . . .
N1 C2 C3 N2 170.2(13) . . . .
N4 O20 N4 O19 -173(3) 3_655 . . .
N4 O20 N4 O20 0.000(1) 3_655 . . 3_655
N4 O20 N4 O21 16(2) 3_655 . . .
C1 N1 C2 C3 159.1(11) . . . .
C2 N1 C1 C4 177.9(13) . . . .

_cod_database_fobs_code 1561816
